data_1551004
loop_
_publ_author_name
'Betley, Theodore'
'Johnson, Elizabeth J.'
'Kleinlein, Claudia'
'Musgrave, Rebecca A.'

_publ_section_title
;
 Diiron Oxo Reactivity in a Weak-Field Environment
;
_journal_name_full 'Chemical Science'
_journal_paper_doi 10.1039/C9SC00605B
_journal_year 2019
_chemical_formula_sum 'C95 H121 B Fe2 N4 O7.5'
_chemical_formula_weight 1561.46
_chemical_name_systematic '[tBudmxFe2(OH)(thf)2][BPh4]'
_space_group_crystal_system monoclinic
_space_group_IT_number 14
_space_group_name_Hall '-P 2ybc'
_space_group_name_H-M_alt 'P 1 21/c 1'
_symmetry_space_group_name_Hall '-P 2ybc'
_symmetry_space_group_name_H-M 'P 1 21/c 1'
_atom_sites_solution_hydrogens mixed
_audit_creation_method SHELXL-2014/7
_audit_update_record
;
2017-06-07 deposited with the CCDC.    2019-05-09 downloaded from the CCDC.
;
_cell_angle_alpha 90
_cell_angle_beta 95.0550(10)
_cell_angle_gamma 90
_cell_formula_units_Z 4
_cell_length_a 18.8507(10)
_cell_length_b 21.1660(11)
_cell_length_c 21.1905(11)
_cell_measurement_reflns_used 9969
_cell_measurement_temperature 100(2)
_cell_measurement_theta_max 45.353
_cell_measurement_theta_min 4.313
_cell_volume 8422.0(8)
_computing_cell_refinement 'SAINT 8.34C (Bruker-AXS, 2014)'
_computing_data_collection 'APEX3 v2015.5-2 (Bruker-AXS, 2015)'
_computing_data_reduction 'SAINT 8.34C (Bruker-AXS, 2014)'
_computing_molecular_graphics 'Bruker SHELXTL (Sheldrick, 2015)'
_computing_publication_material 'Bruker SHELXTL (Sheldrick, 2015)'
_computing_structure_refinement 'SHELXL-2014 (Sheldrick, 2015)'
_computing_structure_solution 'SHELXT-2014 (Sheldrick, 2015)'
_diffrn_ambient_temperature 100(2)
_diffrn_measured_fraction_theta_full 0.999
_diffrn_measured_fraction_theta_max 0.999
_diffrn_measurement_device_type
;
Bruker D8 goniometer with CMOS area detector  
;
_diffrn_measurement_method 'omega and phi scans'
_diffrn_radiation_monochromator graphite
_diffrn_radiation_type MoK\a
_diffrn_radiation_wavelength 0.71073
_diffrn_reflns_av_R_equivalents 0.0792
_diffrn_reflns_av_unetI/netI 0.0582
_diffrn_reflns_Laue_measured_fraction_full 0.999
_diffrn_reflns_Laue_measured_fraction_max 0.999
_diffrn_reflns_limit_h_max 22
_diffrn_reflns_limit_h_min -22
_diffrn_reflns_limit_k_max 25
_diffrn_reflns_limit_k_min -25
_diffrn_reflns_limit_l_max 25
_diffrn_reflns_limit_l_min -25
_diffrn_reflns_number 85605
_diffrn_reflns_point_group_measured_fraction_full 0.999
_diffrn_reflns_point_group_measured_fraction_max 0.999
_diffrn_reflns_theta_full 25.058
_diffrn_reflns_theta_max 25.058
_diffrn_reflns_theta_min 1.362
_diffrn_source 'I\mS microfocus tube'
_exptl_absorpt_coefficient_mu 0.403
_exptl_absorpt_correction_T_max 0.7452
_exptl_absorpt_correction_T_min 0.6974
_exptl_absorpt_correction_type multi-scan
_exptl_absorpt_process_details sadabs
_exptl_crystal_colour orange
_exptl_crystal_density_diffrn 1.231
_exptl_crystal_description plate
_exptl_crystal_F_000 3344
_exptl_crystal_size_max 0.220
_exptl_crystal_size_mid 0.140
_exptl_crystal_size_min 0.030
_refine_diff_density_max 0.815
_refine_diff_density_min -0.775
_refine_diff_density_rms 0.071
_refine_ls_extinction_method none
_refine_ls_goodness_of_fit_ref 1.017
_refine_ls_hydrogen_treatment mixed
_refine_ls_matrix_type full
_refine_ls_number_parameters 1004
_refine_ls_number_reflns 14923
_refine_ls_number_restraints 0
_refine_ls_restrained_S_all 1.017
_refine_ls_R_factor_all 0.0891
_refine_ls_R_factor_gt 0.0542
_refine_ls_shift/su_max 0.001
_refine_ls_shift/su_mean 0.000
_refine_ls_structure_factor_coef Fsqd
_refine_ls_weighting_details 'w=1/[\s^2^(Fo^2^)+(0.0731P)^2^+10.7938P] where P=(Fo^2^+2Fc^2^)/3'
_refine_ls_weighting_scheme calc
_refine_ls_wR_factor_gt 0.1346
_refine_ls_wR_factor_ref 0.1511
_reflns_Friedel_coverage 0.000
_reflns_number_gt 10365
_reflns_number_total 14923
_reflns_threshold_expression 'I > 2\s(I)'
_cod_data_source_file c9sc00605b2.cif
_cod_data_source_block tbudmxfe2ohthf2bph4
_cod_original_formula_sum 'C95 H121 B Fe2 N4 O7.50'
_cod_database_code 1551004
_shelx_shelxl_version_number 2014/7
_shelx_space_group_comment
;
The symmetry employed for this shelxl refinement is uniquely defined
by the following loop, which should always be used as a source of
symmetry information in preference to the above space-group names.
They are only intended as comments.
;
_shelx_estimated_absorpt_t_min 0.917
_shelx_estimated_absorpt_t_max 0.988

loop_
_space_group_symop_operation_xyz
'x, y, z'
'-x, y+1/2, -z+1/2'
'-x, -y, -z'
'x, -y-1/2, z-1/2'

loop_
_atom_site_label
_atom_site_type_symbol
_atom_site_fract_x
_atom_site_fract_y
_atom_site_fract_z
_atom_site_U_iso_or_equiv
_atom_site_adp_type
_atom_site_occupancy
_atom_site_site_symmetry_order
_atom_site_calc_flag
_atom_site_refinement_flags_posn
_atom_site_refinement_flags_adp
_atom_site_refinement_flags_occupancy
_atom_site_disorder_assembly
_atom_site_disorder_group
Fe1 Fe 0.26495(2) 0.23129(2) 0.49302(2) 0.01508(12) Uani 1 1 d . . . . .
Fe02 Fe 0.23385(2) 0.39731(2) 0.51288(2) 0.01518(12) Uani 1 1 d . . . . .
O2 O 0.27998(11) 0.31568(10) 0.53097(10) 0.0164(5) Uani 1 1 d . . . . .
H2 H 0.3105 0.3138 0.5662 0.050(13) Uiso 1 1 d R . . . .
O3 O 0.32430(11) 0.14722(10) 0.49746(10) 0.0185(5) Uani 1 1 d . . . . .
O4 O 0.23360(13) 0.48837(11) 0.55544(11) 0.0231(5) Uani 1 1 d . . . . .
O1 O 0.05395(12) 0.30746(10) 0.34200(10) 0.0185(5) Uani 1 1 d . . . . .
N3 N 0.12587(14) 0.39520(12) 0.49889(12) 0.0166(6) Uani 1 1 d . . . . .
O5S O 0.37008(14) 0.31748(12) 0.64320(12) 0.0344(6) Uani 1 1 d . . . . .
N2 N 0.16930(14) 0.19345(12) 0.51291(12) 0.0165(6) Uani 1 1 d . . . . .
N1 N 0.24778(14) 0.22803(12) 0.39714(12) 0.0153(6) Uani 1 1 d . . . . .
N4 N 0.25286(14) 0.43073(12) 0.42579(12) 0.0148(6) Uani 1 1 d . . . . .
C30 C 0.09227(17) 0.40593(14) 0.43788(14) 0.0151(7) Uani 1 1 d . . . . .
C21 C 0.17943(17) 0.21370(14) 0.36907(15) 0.0163(7) Uani 1 1 d . . . . .
C31 C 0.01783(18) 0.40975(16) 0.44254(16) 0.0198(7) Uani 1 1 d . . . . .
H31 H -0.0177 0.4166 0.4085 0.024 Uiso 1 1 calc R U . . .
C16 C 0.11830(17) 0.20440(14) 0.40078(15) 0.0162(7) Uani 1 1 d . . . . .
C11 C 0.07707(17) 0.41417(15) 0.32294(15) 0.0158(7) Uani 1 1 d . . . . .
C17 C 0.11186(17) 0.19611(15) 0.46566(15) 0.0172(7) Uani 1 1 d . . . . .
C9 C 0.02046(17) 0.25108(15) 0.32603(15) 0.0154(7) Uani 1 1 d . . . . .
C25 C 0.12691(17) 0.41336(14) 0.38225(15) 0.0157(7) Uani 1 1 d . . . . .
C26 C 0.19972(17) 0.42320(14) 0.37584(14) 0.0145(7) Uani 1 1 d . . . . .
C8 C 0.05033(17) 0.19832(15) 0.35801(15) 0.0162(7) Uani 1 1 d . . . . .
C34 C 0.37027(18) 0.24425(16) 0.35797(15) 0.0193(7) Uani 1 1 d . . . . .
C4 C -0.03907(17) 0.24739(15) 0.28261(15) 0.0172(7) Uani 1 1 d . . . . .
C33 C 0.07355(17) 0.39254(15) 0.53837(15) 0.0170(7) Uani 1 1 d . . . . .
C10 C 0.03577(17) 0.36064(15) 0.30667(14) 0.0149(7) Uani 1 1 d . . . . .
C24 C 0.29106(17) 0.23041(15) 0.34921(15) 0.0166(7) Uani 1 1 d . . . . .
C65 C 0.67966(18) 0.05774(16) 0.67706(16) 0.0228(8) Uani 1 1 d . . . . .
C28 C 0.30047(18) 0.44909(16) 0.33291(16) 0.0209(8) Uani 1 1 d . . . . .
H28 H 0.3344 0.4588 0.3038 0.025 Uiso 1 1 calc R U . . .
C23 C 0.25232(18) 0.21707(16) 0.29068(15) 0.0196(7) Uani 1 1 d . . . . .
H23 H 0.2709 0.2150 0.2505 0.024 Uiso 1 1 calc R U . . .
C46 C 0.31303(17) 0.44732(15) 0.39986(15) 0.0178(7) Uani 1 1 d . . . . .
C20 C 0.14149(18) 0.17560(15) 0.56677(15) 0.0184(7) Uani 1 1 d . . . . .
C27 C 0.23037(18) 0.43417(15) 0.31814(15) 0.0189(7) Uani 1 1 d . . . . .
H27 H 0.2066 0.4316 0.2768 0.023 Uiso 1 1 calc R U . . .
C77 C 0.53432(19) 0.05760(17) 0.67939(15) 0.0236(8) Uani 1 1 d . . . . .
C1 C -0.07003(17) 0.30543(15) 0.24769(16) 0.0190(7) Uani 1 1 d . . . . .
C47 C 0.38162(17) 0.46765(16) 0.43746(16) 0.0196(7) Uani 1 1 d . . . . .
C18 C 0.04869(18) 0.18109(16) 0.49357(16) 0.0219(8) Uani 1 1 d . . . . .
H18 H 0.0020 0.1802 0.4728 0.026 Uiso 1 1 calc R U . . .
C22 C 0.18281(19) 0.20759(16) 0.30281(15) 0.0209(8) Uani 1 1 d . . . . .
H22 H 0.1441 0.1986 0.2724 0.025 Uiso 1 1 calc R U . . .
C12 C 0.06601(18) 0.46817(16) 0.28601(15) 0.0198(7) Uani 1 1 d . . . . .
H12 H 0.0944 0.5047 0.2951 0.024 Uiso 1 1 calc R U . . .
C82 C 0.5292(2) -0.00596(18) 0.66206(17) 0.0293(9) Uani 1 1 d . . . . .
H82 H 0.5711 -0.0273 0.6520 0.035 Uiso 1 1 calc R U . . .
C7 C 0.01703(18) 0.14036(16) 0.34758(16) 0.0213(8) Uani 1 1 d . . . . .
H7 H 0.0362 0.1038 0.3689 0.026 Uiso 1 1 calc R U . . .
C35 C 0.39062(19) 0.28526(17) 0.30276(16) 0.0253(8) Uani 1 1 d . . . . .
H35A H 0.3786 0.2629 0.2627 0.038 Uiso 1 1 calc R U . . .
H35B H 0.4419 0.2939 0.3078 0.038 Uiso 1 1 calc R U . . .
H35C H 0.3644 0.3252 0.3025 0.038 Uiso 1 1 calc R U . . .
C15 C -0.01983(17) 0.36096(15) 0.25863(15) 0.0180(7) Uani 1 1 d . . . . .
C40 C 0.14323(19) 0.17498(18) 0.68480(16) 0.0248(8) Uani 1 1 d . . . . .
H40A H 0.1279 0.2192 0.6821 0.037 Uiso 1 1 calc R U . . .
H40B H 0.1731 0.1682 0.7245 0.037 Uiso 1 1 calc R U . . .
H40C H 0.1013 0.1475 0.6838 0.037 Uiso 1 1 calc R U . . .
C66 C 0.73300(19) 0.07225(18) 0.63774(17) 0.0278(8) Uani 1 1 d . . . . .
H66 H 0.7270 0.1080 0.6107 0.033 Uiso 1 1 calc R U . . .
C50 C 0.39310(18) 0.43482(17) 0.50211(16) 0.0225(8) Uani 1 1 d . . . . .
H50A H 0.3566 0.4489 0.5292 0.034 Uiso 1 1 calc R U . . .
H50B H 0.4404 0.4456 0.5222 0.034 Uiso 1 1 calc R U . . .
H50C H 0.3897 0.3890 0.4963 0.034 Uiso 1 1 calc R U . . .
C42 C 0.08596(18) 0.38144(17) 0.60931(15) 0.0221(8) Uani 1 1 d . . . . .
C37 C 0.41294(19) 0.18202(17) 0.35828(17) 0.0248(8) Uani 1 1 d . . . . .
H37A H 0.4031 0.1568 0.3953 0.037 Uiso 1 1 calc R U . . .
H37B H 0.4640 0.1916 0.3602 0.037 Uiso 1 1 calc R U . . .
H37C H 0.3989 0.1582 0.3195 0.037 Uiso 1 1 calc R U . . .
C54 C 0.39264(18) 0.13014(17) 0.53128(16) 0.0226(8) Uani 1 1 d . . . . .
H54A H 0.3897 0.1321 0.5777 0.027 Uiso 1 1 calc R U . . .
H54B H 0.4306 0.1592 0.5199 0.027 Uiso 1 1 calc R U . . .
C5 C -0.07094(18) 0.18821(16) 0.27385(16) 0.0211(8) Uani 1 1 d . . . . .
H5 H -0.1121 0.1840 0.2449 0.025 Uiso 1 1 calc R U . . .
C36 C 0.39011(18) 0.27963(16) 0.42000(16) 0.0219(8) Uani 1 1 d . . . . .
H36A H 0.3597 0.3170 0.4220 0.033 Uiso 1 1 calc R U . . .
H36B H 0.4401 0.2927 0.4218 0.033 Uiso 1 1 calc R U . . .
H36C H 0.3832 0.2518 0.4559 0.033 Uiso 1 1 calc R U . . .
C32 C 0.00647(18) 0.40184(17) 0.50460(16) 0.0234(8) Uani 1 1 d . . . . .
H32 H -0.0383 0.4025 0.5219 0.028 Uiso 1 1 calc R U . . .
C48 C 0.44565(19) 0.45351(18) 0.39944(17) 0.0273(8) Uani 1 1 d . . . . .
H48A H 0.4460 0.4085 0.3886 0.041 Uiso 1 1 calc R U . . .
H48B H 0.4899 0.4643 0.4250 0.041 Uiso 1 1 calc R U . . .
H48C H 0.4419 0.4788 0.3605 0.041 Uiso 1 1 calc R U . . .
C38 C 0.18619(18) 0.15936(16) 0.62833(15) 0.0209(7) Uani 1 1 d . . . . .
C71 C 0.61932(18) 0.14039(17) 0.74770(16) 0.0233(8) Uani 1 1 d . . . . .
C70 C 0.6933(2) 0.00489(17) 0.71647(17) 0.0293(9) Uani 1 1 d . . . . .
H70 H 0.6594 -0.0062 0.7452 0.035 Uiso 1 1 calc R U . . .
O1S O -0.1861(2) 0.08930(19) 0.2147(2) 0.0768(11) Uani 1 1 d . . . . .
C51 C 0.29266(19) 0.09113(16) 0.46588(17) 0.0251(8) Uani 1 1 d . . . . .
H51A H 0.2982 0.0923 0.4199 0.030 Uiso 1 1 calc R U . . .
H51B H 0.2414 0.0880 0.4722 0.030 Uiso 1 1 calc R U . . .
C63 C 0.59470(19) 0.14578(19) 0.61687(17) 0.0291(9) Uani 1 1 d . . . . .
C13 C 0.01348(19) 0.46851(17) 0.23594(17) 0.0263(8) Uani 1 1 d . . . . .
H13 H 0.0071 0.5050 0.2099 0.032 Uiso 1 1 calc R U . . .
C45 C 0.16097(18) 0.35756(18) 0.62863(16) 0.0254(8) Uani 1 1 d . . . . .
H45A H 0.1701 0.3194 0.6044 0.038 Uiso 1 1 calc R U . . .
H45B H 0.1655 0.3476 0.6740 0.038 Uiso 1 1 calc R U . . .
H45C H 0.1956 0.3903 0.6200 0.038 Uiso 1 1 calc R U . . .
C53 C 0.40767(19) 0.06374(17) 0.51095(18) 0.0278(8) Uani 1 1 d . . . . .
H53A H 0.4351 0.0401 0.5452 0.033 Uiso 1 1 calc R U . . .
H53B H 0.4343 0.0635 0.4727 0.033 Uiso 1 1 calc R U . . .
C19 C 0.06720(19) 0.16807(17) 0.55620(16) 0.0248(8) Uani 1 1 d . . . . .
H19 H 0.0358 0.1562 0.5868 0.030 Uiso 1 1 calc R U . . .
C14 C -0.02941(19) 0.41669(16) 0.22357(16) 0.0230(8) Uani 1 1 d . . . . .
H14 H -0.0666 0.4188 0.1903 0.028 Uiso 1 1 calc R U . . .
C6 C -0.04406(19) 0.13538(16) 0.30628(16) 0.0241(8) Uani 1 1 d . . . . .
H6 H -0.0674 0.0958 0.3002 0.029 Uiso 1 1 calc R U . . .
C67 C 0.79448(19) 0.03630(19) 0.63662(18) 0.0316(9) Uani 1 1 d . . . . .
H67 H 0.8297 0.0481 0.6094 0.038 Uiso 1 1 calc R U . . .
C72 C 0.6691(2) 0.18948(18) 0.75447(19) 0.0315(9) Uani 1 1 d . . . . .
H72 H 0.6943 0.2001 0.7191 0.038 Uiso 1 1 calc R U . . .
C79 C 0.4057(2) 0.0538(2) 0.68800(17) 0.0337(9) Uani 1 1 d . . . . .
H79 H 0.3634 0.0752 0.6966 0.040 Uiso 1 1 calc R U . . .
C78 C 0.46952(19) 0.08630(18) 0.69137(16) 0.0270(8) Uani 1 1 d . . . . .
H78 H 0.4696 0.1298 0.7022 0.032 Uiso 1 1 calc R U . . .
C49 C 0.37747(19) 0.53942(16) 0.44877(18) 0.0277(8) Uani 1 1 d . . . . .
H49A H 0.3725 0.5614 0.4079 0.041 Uiso 1 1 calc R U . . .
H49B H 0.4210 0.5536 0.4733 0.041 Uiso 1 1 calc R U . . .
H49C H 0.3362 0.5489 0.4722 0.041 Uiso 1 1 calc R U . . .
C52 C 0.3335(2) 0.03625(17) 0.4970(2) 0.0332(9) Uani 1 1 d . . . . .
H52A H 0.3339 -0.0004 0.4680 0.040 Uiso 1 1 calc R U . . .
H52B H 0.3131 0.0231 0.5364 0.040 Uiso 1 1 calc R U . . .
C3 C -0.0846(2) 0.29165(17) 0.17625(17) 0.0298(9) Uani 1 1 d . . . . .
H3A H -0.0397 0.2816 0.1584 0.045 Uiso 1 1 calc R U . . .
H3B H -0.1062 0.3289 0.1548 0.045 Uiso 1 1 calc R U . . .
H3C H -0.1172 0.2557 0.1701 0.045 Uiso 1 1 calc R U . . .
C80 C 0.4030(2) -0.0094(2) 0.67219(18) 0.0373(10) Uani 1 1 d . . . . .
H80 H 0.3593 -0.0319 0.6704 0.045 Uiso 1 1 calc R U . . .
C43 C 0.0325(2) 0.33102(18) 0.62818(17) 0.0298(9) Uani 1 1 d . . . . .
H43A H -0.0162 0.3463 0.6177 0.045 Uiso 1 1 calc R U . . .
H43B H 0.0401 0.3230 0.6738 0.045 Uiso 1 1 calc R U . . .
H43C H 0.0396 0.2918 0.6050 0.045 Uiso 1 1 calc R U . . .
C69 C 0.7543(2) -0.03174(19) 0.71517(19) 0.0328(9) Uani 1 1 d . . . . .
H69 H 0.7611 -0.0674 0.7422 0.039 Uiso 1 1 calc R U . . .
C39 C 0.25645(18) 0.19470(17) 0.63569(16) 0.0231(8) Uani 1 1 d . . . . .
H39A H 0.2849 0.1835 0.6008 0.035 Uiso 1 1 calc R U . . .
H39B H 0.2826 0.1831 0.6761 0.035 Uiso 1 1 calc R U . . .
H39C H 0.2473 0.2403 0.6350 0.035 Uiso 1 1 calc R U . . .
C44 C 0.0728(2) 0.44323(19) 0.64410(17) 0.0352(10) Uani 1 1 d . . . . .
H44A H 0.1067 0.4753 0.6324 0.053 Uiso 1 1 calc R U . . .
H44B H 0.0791 0.4360 0.6899 0.053 Uiso 1 1 calc R U . . .
H44C H 0.0241 0.4579 0.6322 0.053 Uiso 1 1 calc R U . . .
C64 C 0.5916(2) 0.2108(2) 0.6150(2) 0.0390(10) Uani 1 1 d . . . . .
H64 H 0.5966 0.2337 0.6537 0.047 Uiso 1 1 calc R U . . .
C2 C -0.14079(19) 0.32211(18) 0.27471(19) 0.0309(9) Uani 1 1 d . . . . .
H2A H -0.1747 0.2874 0.2662 0.046 Uiso 1 1 calc R U . . .
H2B H -0.1602 0.3608 0.2546 0.046 Uiso 1 1 calc R U . . .
H2C H -0.1325 0.3287 0.3205 0.046 Uiso 1 1 calc R U . . .
C81 C 0.4651(2) -0.0395(2) 0.65895(19) 0.0377(10) Uani 1 1 d . . . . .
H81 H 0.4642 -0.0829 0.6477 0.045 Uiso 1 1 calc R U . . .
C41 C 0.2005(2) 0.08779(17) 0.62750(17) 0.0308(9) Uani 1 1 d . . . . .
H41A H 0.1552 0.0649 0.6254 0.046 Uiso 1 1 calc R U . . .
H41B H 0.2297 0.0757 0.6662 0.046 Uiso 1 1 calc R U . . .
H41C H 0.2258 0.0772 0.5904 0.046 Uiso 1 1 calc R U . . .
C76 C 0.5857(2) 0.1263(2) 0.80222(18) 0.0334(9) Uani 1 1 d . . . . .
H76 H 0.5518 0.0930 0.8006 0.040 Uiso 1 1 calc R U . . .
C68 C 0.8049(2) -0.0164(2) 0.67472(19) 0.0355(10) Uani 1 1 d . . . . .
H68 H 0.8464 -0.0417 0.6730 0.043 Uiso 1 1 calc R U . . .
C75 C 0.6000(2) 0.1594(2) 0.85892(19) 0.0450(12) Uani 1 1 d . . . . .
H75 H 0.5767 0.1480 0.8952 0.054 Uiso 1 1 calc R U . . .
C62 C 0.5841(2) 0.1153(2) 0.55774(18) 0.0369(10) Uani 1 1 d . . . . .
H62 H 0.5835 0.0704 0.5565 0.044 Uiso 1 1 calc R U . . .
C55 C 0.1852(2) 0.53568(17) 0.52469(18) 0.0308(9) Uani 1 1 d . . . . .
H55A H 0.1349 0.5240 0.5285 0.037 Uiso 1 1 calc R U . . .
H55B H 0.1928 0.5399 0.4793 0.037 Uiso 1 1 calc R U . . .
C58 C 0.2673(2) 0.51421(19) 0.61478(18) 0.0356(10) Uani 1 1 d . . . . .
H58A H 0.3181 0.5236 0.6106 0.043 Uiso 1 1 calc R U . . .
H58B H 0.2642 0.4836 0.6498 0.043 Uiso 1 1 calc R U . . .
C73 C 0.6836(2) 0.2233(2) 0.8097(2) 0.0392(10) Uani 1 1 d . . . . .
H73 H 0.7177 0.2564 0.8118 0.047 Uiso 1 1 calc R U . . .
C17S C 0.3750(2) 0.3775(2) 0.6749(2) 0.0411(11) Uani 1 1 d . . . . .
H17A H 0.3574 0.3741 0.7174 0.049 Uiso 1 1 calc R U . . .
H17B H 0.3461 0.4095 0.6501 0.049 Uiso 1 1 calc R U . . .
C57 C 0.2274(2) 0.57376(19) 0.6275(2) 0.0411(11) Uani 1 1 d . . . . .
H57A H 0.2587 0.6051 0.6508 0.049 Uiso 1 1 calc R U . . .
H57B H 0.1859 0.5650 0.6517 0.049 Uiso 1 1 calc R U . . .
C20S C 0.4400(2) 0.2930(2) 0.6368(2) 0.0376(10) Uani 1 1 d . . . . .
H20A H 0.4525 0.2968 0.5925 0.045 Uiso 1 1 calc R U . . .
H20B H 0.4434 0.2480 0.6496 0.045 Uiso 1 1 calc R U . . .
C74 C 0.6479(2) 0.2086(2) 0.8621(2) 0.0467(12) Uani 1 1 d . . . . .
H74 H 0.6564 0.2323 0.9001 0.056 Uiso 1 1 calc R U . . .
C61 C 0.5746(2) 0.1484(3) 0.5012(2) 0.0495(13) Uani 1 1 d . . . . .
H61 H 0.5693 0.1263 0.4621 0.059 Uiso 1 1 calc R U . . .
B1 B 0.6069(2) 0.10061(19) 0.68094(19) 0.0239(9) Uani 1 1 d . . . . .
C56 C 0.2040(2) 0.59635(19) 0.5600(2) 0.0406(10) Uani 1 1 d . . . . .
H56A H 0.1622 0.6247 0.5596 0.049 Uiso 1 1 calc R U . . .
H56B H 0.2431 0.6188 0.5413 0.049 Uiso 1 1 calc R U . . .
C18S C 0.4517(3) 0.3960(2) 0.6805(2) 0.0502(12) Uani 1 1 d . . . . .
H18A H 0.4632 0.4218 0.6439 0.060 Uiso 1 1 calc R U . . .
H18B H 0.4643 0.4199 0.7200 0.060 Uiso 1 1 calc R U . . .
C59 C 0.5812(2) 0.2441(2) 0.5579(2) 0.0521(13) Uani 1 1 d . . . . .
H59 H 0.5800 0.2889 0.5586 0.063 Uiso 1 1 calc R U . . .
C60 C 0.5728(2) 0.2134(3) 0.5019(2) 0.0546(14) Uani 1 1 d . . . . .
H60 H 0.5657 0.2365 0.4634 0.065 Uiso 1 1 calc R U . . .
C4S C -0.2132(3) 0.1099(2) 0.1513(3) 0.0586(14) Uani 1 1 d . . . . .
H4SA H -0.2313 0.0739 0.1248 0.070 Uiso 1 1 calc R U . . .
H4SB H -0.1763 0.1325 0.1297 0.070 Uiso 1 1 calc R U . . .
C19S C 0.4890(2) 0.3344(2) 0.6815(2) 0.0527(13) Uani 1 1 d . . . . .
H19A H 0.4942 0.3164 0.7248 0.063 Uiso 1 1 calc R U . . .
H19B H 0.5367 0.3387 0.6659 0.063 Uiso 1 1 calc R U . . .
C1S C -0.2383(3) 0.0946(3) 0.2578(3) 0.0660(15) Uani 1 1 d . . . . .
H1SA H -0.2223 0.1239 0.2925 0.079 Uiso 1 1 calc R U . . .
H1SB H -0.2476 0.0528 0.2764 0.079 Uiso 1 1 calc R U . . .
C3S C -0.2716(3) 0.1528(3) 0.1661(3) 0.0812(19) Uani 1 1 d . . . . .
H3SA H -0.3068 0.1579 0.1290 0.097 Uiso 1 1 calc R U . . .
H3SB H -0.2527 0.1949 0.1793 0.097 Uiso 1 1 calc R U . . .
C2S C -0.3054(3) 0.1196(3) 0.2212(3) 0.0823(19) Uani 1 1 d . . . . .
H2SA H -0.3311 0.1498 0.2467 0.099 Uiso 1 1 calc R U . . .
H2SB H -0.3379 0.0851 0.2059 0.099 Uiso 1 1 calc R U . . .
O2S O 0.1691(3) 0.7195(3) 0.4588(3) 0.0805(16) Uani 0.715(3) 1 d . . P A 1
C8S C 0.2296(5) 0.7567(5) 0.4629(5) 0.093(3) Uani 0.715(3) 1 d . . P A 1
H8SA H 0.2387 0.7715 0.4200 0.112 Uiso 0.715(3) 1 calc R U P A 1
H8SB H 0.2710 0.7311 0.4797 0.112 Uiso 0.715(3) 1 calc R U P A 1
C6S C 0.1600(5) 0.7866(5) 0.5495(5) 0.102(3) Uani 0.715(3) 1 d . . P A 1
H6SA H 0.1798 0.7581 0.5836 0.123 Uiso 0.715(3) 1 calc R U P A 1
H6SB H 0.1309 0.8200 0.5673 0.123 Uiso 0.715(3) 1 calc R U P A 1
C5S C 0.1189(4) 0.7507(4) 0.4945(3) 0.0583(18) Uani 0.715(3) 1 d . . P A 1
H5SA H 0.0866 0.7193 0.5114 0.070 Uiso 0.715(3) 1 calc R U P A 1
H5SB H 0.0899 0.7806 0.4671 0.070 Uiso 0.715(3) 1 calc R U P A 1
C7S C 0.2221(5) 0.8158(6) 0.5073(5) 0.105(4) Uani 0.715(3) 1 d . . P A 1
H7SA H 0.2058 0.8539 0.4833 0.126 Uiso 0.715(3) 1 calc R U P A 1
H7SB H 0.2669 0.8251 0.5337 0.126 Uiso 0.715(3) 1 calc R U P A 1
C10S C 1.0275(3) 0.0005(3) 0.4839(3) 0.060(3) Uani 0.5 1 d G . P B -1
H10A H 1.0579 0.0381 0.4796 0.072 Uiso 0.5 1 calc R U P B -1
H10B H 1.0483 -0.0352 0.4618 0.072 Uiso 0.5 1 calc R U P B -1
C11S C 0.9564(3) 0.0131(3) 0.4558(2) 0.102(3) Uani 0.5 1 d G . P B -1
H11A H 0.9473 -0.0102 0.4154 0.123 Uiso 0.5 1 calc R U P B -1
H11B H 0.9500 0.0588 0.4473 0.123 Uiso 0.5 1 calc R U P B -1
C12S C 0.9054(3) -0.0092(2) 0.5039(3) 0.063(3) Uani 0.5 1 d G . P B -1
H12A H 0.8936 -0.0546 0.4983 0.076 Uiso 0.5 1 calc R U P B -1
H12B H 0.8608 0.0158 0.5006 0.076 Uiso 0.5 1 calc R U P B -1
O3S O 0.9500(3) 0.0030(3) 0.5671(2) 0.067(2) Uani 0.5 1 d G . P B -1
C9S C 1.0250(3) -0.0147(3) 0.5501(3) 0.093(3) Uani 0.5 1 d G . P B -1
H9SA H 1.0615 0.0096 0.5764 0.112 Uiso 0.5 1 calc R U P B -1
H9SB H 1.0339 -0.0604 0.5574 0.112 Uiso 0.5 1 calc R U P B -1
O4S O 0.1599(4) 0.8017(3) 0.4920(4) 0.0805(16) Uani 0.285(3) 1 d G . P A 2
C13S C 0.1304(4) 0.8645(4) 0.4953(5) 0.0583(18) Uani 0.285(3) 1 d G . P A 2
H13A H 0.0784 0.8623 0.4986 0.070 Uiso 0.285(3) 1 calc R U P A 2
H13B H 0.1391 0.8890 0.4569 0.070 Uiso 0.285(3) 1 calc R U P A 2
C14S C 0.1679(5) 0.8955(3) 0.5545(5) 0.102(3) Uani 0.285(3) 1 d G . P A 2
H14A H 0.1434 0.8859 0.5928 0.123 Uiso 0.285(3) 1 calc R U P A 2
H14B H 0.1712 0.9419 0.5495 0.123 Uiso 0.285(3) 1 calc R U P A 2
C15S C 0.2419(4) 0.8643(3) 0.5574(5) 0.105(4) Uani 0.285(3) 1 d G . P A 2
H15A H 0.2729 0.8852 0.5283 0.126 Uiso 0.285(3) 1 calc R U P A 2
H15B H 0.2657 0.8650 0.6010 0.126 Uiso 0.285(3) 1 calc R U P A 2
C16S C 0.2227(4) 0.7968(3) 0.5359(4) 0.093(3) Uani 0.285(3) 1 d G . P A 2
H16A H 0.2623 0.7775 0.5150 0.112 Uiso 0.285(3) 1 calc R U P A 2
H16B H 0.2129 0.7703 0.5726 0.112 Uiso 0.285(3) 1 calc R U P A 2

loop_
_atom_site_aniso_label
_atom_site_aniso_U_11
_atom_site_aniso_U_22
_atom_site_aniso_U_33
_atom_site_aniso_U_23
_atom_site_aniso_U_13
_atom_site_aniso_U_12
Fe1 0.0162(3) 0.0172(2) 0.0117(2) -0.00086(19) 0.00002(18) 0.0025(2)
Fe02 0.0154(3) 0.0175(2) 0.0125(2) -0.00101(19) 0.00024(19) 0.0018(2)
O2 0.0157(12) 0.0187(12) 0.0144(12) -0.0023(9) -0.0014(10) 0.0028(9)
O3 0.0174(12) 0.0201(12) 0.0171(12) -0.0016(10) -0.0042(10) 0.0050(10)
O4 0.0288(14) 0.0206(12) 0.0189(12) -0.0042(10) -0.0034(10) 0.0059(10)
O1 0.0206(13) 0.0148(11) 0.0185(12) 0.0009(9) -0.0073(10) 0.0003(10)
N3 0.0195(15) 0.0191(14) 0.0111(13) -0.0015(11) 0.0009(11) 0.0021(12)
O5S 0.0318(16) 0.0352(15) 0.0335(15) -0.0050(12) -0.0119(12) 0.0021(12)
N2 0.0205(15) 0.0180(14) 0.0107(14) 0.0009(11) -0.0005(12) 0.0023(12)
N1 0.0161(15) 0.0186(14) 0.0112(13) 0.0001(11) 0.0005(11) 0.0019(11)
N4 0.0142(14) 0.0156(14) 0.0144(14) -0.0022(11) 0.0000(11) -0.0002(11)
C30 0.0159(17) 0.0147(16) 0.0143(16) -0.0021(13) -0.0007(13) 0.0000(13)
C21 0.0176(18) 0.0146(16) 0.0163(17) -0.0001(13) -0.0016(14) 0.0042(13)
C31 0.0170(18) 0.0234(18) 0.0187(18) 0.0010(14) -0.0008(14) 0.0027(14)
C16 0.0194(18) 0.0109(15) 0.0173(17) -0.0008(13) -0.0031(14) 0.0042(13)
C11 0.0118(17) 0.0195(17) 0.0160(17) -0.0035(13) 0.0010(13) 0.0012(13)
C17 0.0187(18) 0.0171(17) 0.0156(17) -0.0016(13) 0.0002(14) 0.0023(14)
C9 0.0152(17) 0.0172(16) 0.0142(16) -0.0043(13) 0.0030(14) -0.0021(13)
C25 0.0194(18) 0.0122(15) 0.0149(16) -0.0023(13) -0.0028(14) 0.0013(13)
C26 0.0166(17) 0.0132(15) 0.0133(16) -0.0041(13) -0.0003(13) 0.0001(13)
C8 0.0183(18) 0.0177(17) 0.0127(16) -0.0018(13) 0.0019(13) 0.0014(14)
C34 0.0177(18) 0.0243(18) 0.0161(17) -0.0007(14) 0.0018(14) 0.0031(14)
C4 0.0148(17) 0.0204(17) 0.0162(17) -0.0007(13) 0.0007(14) 0.0038(14)
C33 0.0192(18) 0.0157(16) 0.0163(17) 0.0000(13) 0.0037(14) 0.0027(14)
C10 0.0151(17) 0.0164(16) 0.0133(16) 0.0019(13) 0.0024(13) 0.0029(13)
C24 0.0204(18) 0.0133(16) 0.0165(17) 0.0023(13) 0.0027(14) 0.0029(14)
C65 0.0225(19) 0.0261(19) 0.0190(18) -0.0082(15) -0.0031(15) 0.0036(15)
C28 0.0182(18) 0.0272(19) 0.0180(18) -0.0016(14) 0.0060(14) -0.0019(15)
C23 0.0237(19) 0.0249(18) 0.0108(16) -0.0006(14) 0.0036(14) 0.0029(15)
C46 0.0164(18) 0.0176(16) 0.0196(17) -0.0015(14) 0.0025(14) -0.0004(14)
C20 0.0211(19) 0.0195(17) 0.0146(17) -0.0003(13) 0.0020(14) 0.0010(14)
C27 0.0221(19) 0.0204(17) 0.0137(17) -0.0032(14) -0.0024(14) -0.0013(14)
C77 0.028(2) 0.032(2) 0.0098(16) 0.0034(14) -0.0031(15) 0.0076(16)
C1 0.0168(18) 0.0204(17) 0.0192(18) -0.0018(14) -0.0014(14) -0.0003(14)
C47 0.0134(17) 0.0212(17) 0.0235(18) -0.0018(14) -0.0024(14) -0.0003(14)
C18 0.0175(18) 0.0279(19) 0.0199(18) -0.0034(15) -0.0007(15) 0.0014(15)
C22 0.025(2) 0.0219(18) 0.0145(17) -0.0003(14) -0.0042(15) 0.0017(15)
C12 0.0228(19) 0.0204(17) 0.0158(17) 0.0012(14) -0.0015(15) 0.0002(15)
C82 0.031(2) 0.033(2) 0.0226(19) 0.0011(16) -0.0053(16) 0.0082(17)
C7 0.0244(19) 0.0166(17) 0.0224(18) 0.0016(14) -0.0004(15) 0.0019(15)
C35 0.025(2) 0.031(2) 0.0202(19) 0.0021(15) 0.0033(15) -0.0001(16)
C15 0.0161(17) 0.0210(17) 0.0170(17) 0.0009(14) 0.0020(14) 0.0035(14)
C40 0.026(2) 0.033(2) 0.0151(18) 0.0011(15) 0.0024(15) -0.0002(16)
C66 0.023(2) 0.031(2) 0.028(2) -0.0025(16) -0.0026(16) -0.0002(16)
C50 0.0157(18) 0.0295(19) 0.0212(18) -0.0031(15) -0.0053(14) -0.0031(15)
C42 0.0234(19) 0.0290(19) 0.0142(17) 0.0012(14) 0.0038(15) 0.0046(15)
C37 0.024(2) 0.0286(19) 0.0218(19) -0.0021(15) 0.0021(15) 0.0088(16)
C54 0.0185(18) 0.0297(19) 0.0187(18) 0.0007(15) -0.0034(15) 0.0054(15)
C5 0.0166(18) 0.0222(18) 0.0235(19) -0.0038(15) -0.0042(15) 0.0004(14)
C36 0.0177(18) 0.0273(19) 0.0208(18) -0.0019(15) 0.0030(15) 0.0007(15)
C32 0.0137(18) 0.034(2) 0.0236(19) 0.0019(16) 0.0048(15) 0.0039(15)
C48 0.0188(19) 0.033(2) 0.030(2) -0.0003(16) 0.0023(16) -0.0042(16)
C38 0.0252(19) 0.0243(18) 0.0134(17) 0.0018(14) 0.0037(14) 0.0013(15)
C71 0.0177(18) 0.0263(19) 0.026(2) 0.0007(15) 0.0045(15) 0.0055(15)
C70 0.031(2) 0.032(2) 0.024(2) 0.0010(16) -0.0014(17) 0.0081(17)
O1S 0.063(3) 0.073(3) 0.092(3) -0.007(2) -0.012(2) -0.010(2)
C51 0.025(2) 0.0209(18) 0.028(2) -0.0085(15) -0.0023(16) -0.0016(15)
C63 0.0186(19) 0.041(2) 0.029(2) 0.0046(17) 0.0112(16) 0.0108(17)
C13 0.031(2) 0.0212(18) 0.025(2) 0.0077(15) -0.0053(16) -0.0011(16)
C45 0.026(2) 0.036(2) 0.0153(17) 0.0065(15) 0.0041(15) 0.0069(17)
C53 0.028(2) 0.028(2) 0.028(2) 0.0044(16) 0.0020(16) 0.0097(16)
C19 0.025(2) 0.031(2) 0.0192(19) -0.0008(15) 0.0050(15) -0.0013(16)
C14 0.0213(19) 0.0268(19) 0.0195(18) 0.0008(15) -0.0058(15) 0.0026(15)
C6 0.025(2) 0.0185(18) 0.028(2) -0.0036(15) -0.0004(16) -0.0038(15)
C67 0.0160(19) 0.047(2) 0.032(2) -0.0097(19) 0.0014(16) 0.0002(17)
C72 0.026(2) 0.033(2) 0.035(2) 0.0022(17) 0.0010(17) 0.0039(17)
C79 0.027(2) 0.054(3) 0.020(2) 0.0098(18) 0.0004(16) 0.0068(19)
C78 0.028(2) 0.036(2) 0.0156(18) 0.0058(15) -0.0008(15) 0.0094(17)
C49 0.022(2) 0.0238(19) 0.036(2) -0.0058(16) -0.0061(17) -0.0030(16)
C52 0.033(2) 0.0212(19) 0.045(2) -0.0034(17) 0.0022(19) 0.0044(17)
C3 0.038(2) 0.0255(19) 0.023(2) 0.0006(16) -0.0099(17) -0.0021(17)
C80 0.032(2) 0.051(3) 0.027(2) 0.0105(19) -0.0069(18) -0.009(2)
C43 0.029(2) 0.038(2) 0.023(2) 0.0068(17) 0.0069(16) 0.0020(18)
C69 0.031(2) 0.032(2) 0.034(2) 0.0007(17) -0.0042(18) 0.0086(18)
C39 0.0206(19) 0.031(2) 0.0176(18) 0.0022(15) -0.0001(15) 0.0033(16)
C44 0.045(3) 0.039(2) 0.021(2) -0.0044(17) 0.0022(18) 0.016(2)
C64 0.032(2) 0.044(3) 0.041(2) 0.013(2) 0.0057(19) 0.0087(19)
C2 0.0165(19) 0.030(2) 0.046(2) 0.0004(18) 0.0024(17) 0.0054(16)
C81 0.044(3) 0.035(2) 0.032(2) 0.0006(18) -0.011(2) -0.001(2)
C41 0.040(2) 0.030(2) 0.0208(19) 0.0044(16) -0.0019(17) 0.0042(18)
C76 0.025(2) 0.047(2) 0.028(2) -0.0060(18) 0.0033(17) -0.0047(18)
C68 0.021(2) 0.043(2) 0.040(2) -0.0117(19) -0.0098(18) 0.0105(18)
C75 0.030(2) 0.081(3) 0.025(2) -0.016(2) 0.0114(18) -0.004(2)
C62 0.025(2) 0.061(3) 0.025(2) 0.0051(19) 0.0028(17) 0.009(2)
C55 0.033(2) 0.027(2) 0.031(2) 0.0010(16) -0.0015(17) 0.0082(17)
C58 0.043(3) 0.033(2) 0.028(2) -0.0113(17) -0.0079(19) 0.0060(19)
C73 0.028(2) 0.039(2) 0.050(3) -0.014(2) 0.005(2) 0.0013(19)
C17S 0.055(3) 0.039(2) 0.028(2) 0.0007(18) -0.004(2) 0.001(2)
C57 0.044(3) 0.031(2) 0.048(3) -0.018(2) 0.005(2) 0.001(2)
C20S 0.029(2) 0.044(2) 0.039(2) -0.0030(19) -0.0035(19) -0.0004(19)
C74 0.026(2) 0.062(3) 0.051(3) -0.037(2) 0.002(2) 0.000(2)
C61 0.026(2) 0.095(4) 0.029(2) 0.009(2) 0.0060(19) 0.010(2)
B1 0.028(2) 0.024(2) 0.020(2) 0.0032(17) 0.0047(17) 0.0086(18)
C56 0.047(3) 0.025(2) 0.049(3) -0.0028(19) 0.001(2) 0.0060(19)
C18S 0.061(3) 0.056(3) 0.033(2) -0.012(2) 0.005(2) -0.019(3)
C59 0.034(3) 0.059(3) 0.062(3) 0.032(3) 0.000(2) 0.006(2)
C60 0.028(2) 0.092(4) 0.044(3) 0.037(3) 0.006(2) 0.007(3)
C4S 0.056(3) 0.049(3) 0.068(4) -0.003(3) -0.015(3) -0.006(2)
C19S 0.029(2) 0.076(4) 0.052(3) -0.009(3) -0.007(2) -0.007(2)
C1S 0.058(3) 0.064(3) 0.074(4) -0.022(3) -0.005(3) 0.006(3)
C3S 0.069(4) 0.065(4) 0.109(5) -0.019(4) 0.004(4) -0.008(3)
C2S 0.073(4) 0.068(4) 0.107(5) -0.015(4) 0.013(4) 0.002(3)
O2S 0.066(3) 0.102(4) 0.074(4) 0.011(3) 0.006(3) 0.010(3)
C8S 0.067(5) 0.124(7) 0.086(6) 0.035(5) -0.003(4) -0.025(5)
C6S 0.085(5) 0.101(6) 0.121(7) 0.014(5) 0.001(5) -0.051(5)
C5S 0.052(4) 0.065(4) 0.058(4) 0.003(3) 0.010(3) 0.012(3)
C7S 0.071(6) 0.164(11) 0.077(7) 0.030(7) -0.010(5) -0.013(6)
C10S 0.063(8) 0.057(6) 0.061(8) 0.006(6) 0.008(5) -0.006(6)
C11S 0.085(5) 0.101(6) 0.121(7) 0.014(5) 0.001(5) -0.051(5)
C12S 0.061(7) 0.061(7) 0.069(7) -0.015(6) 0.017(6) -0.004(6)
O3S 0.074(5) 0.076(5) 0.050(4) 0.001(4) 0.004(4) 0.013(4)
C9S 0.067(5) 0.124(7) 0.086(6) 0.035(5) -0.003(4) -0.025(5)
O4S 0.066(3) 0.102(4) 0.074(4) 0.011(3) 0.006(3) 0.010(3)
C13S 0.052(4) 0.065(4) 0.058(4) 0.003(3) 0.010(3) 0.012(3)
C14S 0.085(5) 0.101(6) 0.121(7) 0.014(5) 0.001(5) -0.051(5)
C15S 0.071(6) 0.164(11) 0.077(7) 0.030(7) -0.010(5) -0.013(6)
C16S 0.067(5) 0.124(7) 0.086(6) 0.035(5) -0.003(4) -0.025(5)

loop_
_atom_type_symbol
_atom_type_description
_atom_type_scat_dispersion_real
_atom_type_scat_dispersion_imag
_atom_type_scat_source
C C 0.0033 0.0016 'International Tables Vol C Tables 4.2.6.8 and 6.1.1.4'
H H 0.0000 0.0000 'International Tables Vol C Tables 4.2.6.8 and 6.1.1.4'
B B 0.0013 0.0007 'International Tables Vol C Tables 4.2.6.8 and 6.1.1.4'
Fe Fe 0.3463 0.8444 'International Tables Vol C Tables 4.2.6.8 and 6.1.1.4'
N N 0.0061 0.0033 'International Tables Vol C Tables 4.2.6.8 and 6.1.1.4'
O O 0.0106 0.0060 'International Tables Vol C Tables 4.2.6.8 and 6.1.1.4'

loop_
_geom_angle_atom_site_label_1
_geom_angle_atom_site_label_2
_geom_angle_atom_site_label_3
_geom_angle
O2 Fe1 N1 116.36(10)
O2 Fe1 N2 111.59(10)
N1 Fe1 N2 97.29(10)
O2 Fe1 O3 133.90(9)
N1 Fe1 O3 93.06(9)
N2 Fe1 O3 97.73(10)
O2 Fe02 N3 115.56(10)
O2 Fe02 N4 111.93(10)
N3 Fe02 N4 97.43(10)
O2 Fe02 O4 137.23(9)
N3 Fe02 O4 92.42(10)
N4 Fe02 O4 94.39(10)
Fe02 O2 Fe1 132.48(12)
Fe02 O2 H2 116.1
Fe1 O2 H2 110.9
C54 O3 C51 109.2(2)
C54 O3 Fe1 132.39(19)
C51 O3 Fe1 118.21(19)
C58 O4 C55 109.4(3)
C58 O4 Fe02 133.3(2)
C55 O4 Fe02 117.0(2)
C10 O1 C9 119.2(2)
C33 N3 C30 106.4(3)
C33 N3 Fe02 133.5(2)
C30 N3 Fe02 119.6(2)
C20S O5S C17S 110.0(3)
C20 N2 C17 106.3(3)
C20 N2 Fe1 134.2(2)
C17 N2 Fe1 118.2(2)
C24 N1 C21 106.3(3)
C24 N1 Fe1 133.9(2)
C21 N1 Fe1 119.4(2)
C46 N4 C26 107.0(3)
C46 N4 Fe02 132.9(2)
C26 N4 Fe02 118.3(2)
C25 C30 N3 125.7(3)
C25 C30 C31 126.0(3)
N3 C30 C31 108.3(3)
C16 C21 N1 126.2(3)
C16 C21 C22 125.1(3)
N1 C21 C22 108.7(3)
C32 C31 C30 107.5(3)
C32 C31 H31 126.2
C30 C31 H31 126.2
C21 C16 C17 129.4(3)
C21 C16 C8 114.6(3)
C17 C16 C8 115.9(3)
C12 C11 C10 118.3(3)
C12 C11 C25 122.2(3)
C10 C11 C25 119.3(3)
C16 C17 N2 125.0(3)
C16 C17 C18 126.0(3)
N2 C17 C18 108.5(3)
O1 C9 C4 122.5(3)
O1 C9 C8 114.6(3)
C4 C9 C8 122.9(3)
C30 C25 C26 128.8(3)
C30 C25 C11 113.6(3)
C26 C25 C11 117.5(3)
N4 C26 C25 125.7(3)
N4 C26 C27 108.3(3)
C25 C26 C27 125.7(3)
C7 C8 C9 118.2(3)
C7 C8 C16 121.3(3)
C9 C8 C16 120.5(3)
C24 C34 C36 111.3(3)
C24 C34 C35 109.0(3)
C36 C34 C35 108.7(3)
C24 C34 C37 110.1(3)
C36 C34 C37 109.0(3)
C35 C34 C37 108.7(3)
C9 C4 C5 116.9(3)
C9 C4 C1 121.9(3)
C5 C4 C1 121.2(3)
N3 C33 C32 110.6(3)
N3 C33 C42 124.2(3)
C32 C33 C42 125.2(3)
O1 C10 C15 122.3(3)
O1 C10 C11 114.9(3)
C15 C10 C11 122.8(3)
N1 C24 C23 110.6(3)
N1 C24 C34 124.4(3)
C23 C24 C34 125.0(3)
C66 C65 C70 115.2(3)
C66 C65 B1 123.6(3)
C70 C65 B1 121.1(3)
C27 C28 C46 107.2(3)
C27 C28 H28 126.4
C46 C28 H28 126.4
C22 C23 C24 107.1(3)
C22 C23 H23 126.5
C24 C23 H23 126.5
N4 C46 C28 110.0(3)
N4 C46 C47 124.5(3)
C28 C46 C47 125.2(3)
N2 C20 C19 110.6(3)
N2 C20 C38 123.9(3)
C19 C20 C38 125.2(3)
C28 C27 C26 107.4(3)
C28 C27 H27 126.3
C26 C27 H27 126.3
C82 C77 C78 115.0(4)
C82 C77 B1 125.3(3)
C78 C77 B1 119.5(3)
C15 C1 C4 110.1(3)
C15 C1 C2 108.4(3)
C4 C1 C2 108.2(3)
C15 C1 C3 110.6(3)
C4 C1 C3 110.6(3)
C2 C1 C3 108.8(3)
C46 C47 C50 112.7(3)
C46 C47 C48 109.9(3)
C50 C47 C48 108.9(3)
C46 C47 C49 107.9(3)
C50 C47 C49 108.2(3)
C48 C47 C49 109.0(3)
C19 C18 C17 107.4(3)
C19 C18 H18 126.3
C17 C18 H18 126.3
C23 C22 C21 107.4(3)
C23 C22 H22 126.3
C21 C22 H22 126.3
C13 C12 C11 119.8(3)
C13 C12 H12 120.1
C11 C12 H12 120.1
C77 C82 C81 122.7(4)
C77 C82 H82 118.7
C81 C82 H82 118.7
C8 C7 C6 120.4(3)
C8 C7 H7 119.8
C6 C7 H7 119.8
C34 C35 H35A 109.5
C34 C35 H35B 109.5
H35A C35 H35B 109.5
C34 C35 H35C 109.5
H35A C35 H35C 109.5
H35B C35 H35C 109.5
C10 C15 C14 116.5(3)
C10 C15 C1 121.8(3)
C14 C15 C1 121.6(3)
C38 C40 H40A 109.5
C38 C40 H40B 109.5
H40A C40 H40B 109.5
C38 C40 H40C 109.5
H40A C40 H40C 109.5
H40B C40 H40C 109.5
C67 C66 C65 122.4(4)
C67 C66 H66 118.8
C65 C66 H66 118.8
C47 C50 H50A 109.5
C47 C50 H50B 109.5
H50A C50 H50B 109.5
C47 C50 H50C 109.5
H50A C50 H50C 109.5
H50B C50 H50C 109.5
C33 C42 C45 112.1(3)
C33 C42 C44 109.1(3)
C45 C42 C44 109.9(3)
C33 C42 C43 108.4(3)
C45 C42 C43 108.2(3)
C44 C42 C43 109.1(3)
C34 C37 H37A 109.5
C34 C37 H37B 109.5
H37A C37 H37B 109.5
C34 C37 H37C 109.5
H37A C37 H37C 109.5
H37B C37 H37C 109.5
O3 C54 C53 105.7(3)
O3 C54 H54A 110.6
C53 C54 H54A 110.6
O3 C54 H54B 110.6
C53 C54 H54B 110.6
H54A C54 H54B 108.7
C6 C5 C4 121.6(3)
C6 C5 H5 119.2
C4 C5 H5 119.2
C34 C36 H36A 109.5
C34 C36 H36B 109.5
H36A C36 H36B 109.5
C34 C36 H36C 109.5
H36A C36 H36C 109.5
H36B C36 H36C 109.5
C31 C32 C33 107.3(3)
C31 C32 H32 126.4
C33 C32 H32 126.4
C47 C48 H48A 109.5
C47 C48 H48B 109.5
H48A C48 H48B 109.5
C47 C48 H48C 109.5
H48A C48 H48C 109.5
H48B C48 H48C 109.5
C39 C38 C20 112.8(3)
C39 C38 C40 109.2(3)
C20 C38 C40 109.1(3)
C39 C38 C41 109.5(3)
C20 C38 C41 107.2(3)
C40 C38 C41 109.0(3)
C76 C71 C72 115.0(3)
C76 C71 B1 124.1(3)
C72 C71 B1 120.8(3)
C69 C70 C65 122.7(4)
C69 C70 H70 118.6
C65 C70 H70 118.6
C1S O1S C4S 111.4(4)
O3 C51 C52 104.6(3)
O3 C51 H51A 110.8
C52 C51 H51A 110.8
O3 C51 H51B 110.8
C52 C51 H51B 110.8
H51A C51 H51B 108.9
C64 C63 C62 115.5(4)
C64 C63 B1 127.0(4)
C62 C63 B1 117.6(3)
C14 C13 C12 120.7(3)
C14 C13 H13 119.7
C12 C13 H13 119.7
C42 C45 H45A 109.5
C42 C45 H45B 109.5
H45A C45 H45B 109.5
C42 C45 H45C 109.5
H45A C45 H45C 109.5
H45B C45 H45C 109.5
C54 C53 C52 102.7(3)
C54 C53 H53A 111.2
C52 C53 H53A 111.2
C54 C53 H53B 111.2
C52 C53 H53B 111.2
H53A C53 H53B 109.1
C18 C19 C20 107.2(3)
C18 C19 H19 126.4
C20 C19 H19 126.4
C13 C14 C15 121.7(3)
C13 C14 H14 119.1
C15 C14 H14 119.1
C5 C6 C7 119.9(3)
C5 C6 H6 120.0
C7 C6 H6 120.0
C68 C67 C66 120.6(4)
C68 C67 H67 119.7
C66 C67 H67 119.7
C73 C72 C71 123.6(4)
C73 C72 H72 118.2
C71 C72 H72 118.2
C80 C79 C78 120.6(4)
C80 C79 H79 119.7
C78 C79 H79 119.7
C79 C78 C77 122.8(4)
C79 C78 H78 118.6
C77 C78 H78 118.6
C47 C49 H49A 109.5
C47 C49 H49B 109.5
H49A C49 H49B 109.5
C47 C49 H49C 109.5
H49A C49 H49C 109.5
H49B C49 H49C 109.5
C51 C52 C53 102.4(3)
C51 C52 H52A 111.3
C53 C52 H52A 111.3
C51 C52 H52B 111.3
C53 C52 H52B 111.3
H52A C52 H52B 109.2
C1 C3 H3A 109.5
C1 C3 H3B 109.5
H3A C3 H3B 109.5
C1 C3 H3C 109.5
H3A C3 H3C 109.5
H3B C3 H3C 109.5
C79 C80 C81 118.8(4)
C79 C80 H80 120.6
C81 C80 H80 120.6
C42 C43 H43A 109.5
C42 C43 H43B 109.5
H43A C43 H43B 109.5
C42 C43 H43C 109.5
H43A C43 H43C 109.5
H43B C43 H43C 109.5
C68 C69 C70 120.1(4)
C68 C69 H69 119.9
C70 C69 H69 119.9
C38 C39 H39A 109.5
C38 C39 H39B 109.5
H39A C39 H39B 109.5
C38 C39 H39C 109.5
H39A C39 H39C 109.5
H39B C39 H39C 109.5
C42 C44 H44A 109.5
C42 C44 H44B 109.5
H44A C44 H44B 109.5
C42 C44 H44C 109.5
H44A C44 H44C 109.5
H44B C44 H44C 109.5
C63 C64 C59 122.0(4)
C63 C64 H64 119.0
C59 C64 H64 119.0
C1 C2 H2A 109.5
C1 C2 H2B 109.5
H2A C2 H2B 109.5
C1 C2 H2C 109.5
H2A C2 H2C 109.5
H2B C2 H2C 109.5
C80 C81 C82 120.1(4)
C80 C81 H81 119.9
C82 C81 H81 119.9
C38 C41 H41A 109.5
C38 C41 H41B 109.5
H41A C41 H41B 109.5
C38 C41 H41C 109.5
H41A C41 H41C 109.5
H41B C41 H41C 109.5
C75 C76 C71 122.4(4)
C75 C76 H76 118.8
C71 C76 H76 118.8
C69 C68 C67 118.9(4)
C69 C68 H68 120.6
C67 C68 H68 120.6
C74 C75 C76 119.9(4)
C74 C75 H75 120.1
C76 C75 H75 120.1
C61 C62 C63 122.3(4)
C61 C62 H62 118.8
C63 C62 H62 118.8
O4 C55 C56 104.5(3)
O4 C55 H55A 110.9
C56 C55 H55A 110.9
O4 C55 H55B 110.9
C56 C55 H55B 110.9
H55A C55 H55B 108.9
O4 C58 C57 106.3(3)
O4 C58 H58A 110.5
C57 C58 H58A 110.5
O4 C58 H58B 110.5
C57 C58 H58B 110.5
H58A C58 H58B 108.7
C72 C73 C74 119.4(4)
C72 C73 H73 120.3
C74 C73 H73 120.3
O5S C17S C18S 106.9(4)
O5S C17S H17A 110.3
C18S C17S H17A 110.3
O5S C17S H17B 110.3
C18S C17S H17B 110.3
H17A C17S H17B 108.6
C58 C57 C56 101.6(3)
C58 C57 H57A 111.4
C56 C57 H57A 111.4
C58 C57 H57B 111.4
C56 C57 H57B 111.4
H57A C57 H57B 109.3
O5S C20S C19S 104.0(3)
O5S C20S H20A 111.0
C19S C20S H20A 111.0
O5S C20S H20B 111.0
C19S C20S H20B 111.0
H20A C20S H20B 109.0
C75 C74 C73 119.7(4)
C75 C74 H74 120.2
C73 C74 H74 120.2
C60 C61 C62 119.9(5)
C60 C61 H61 120.1
C62 C61 H61 120.1
C77 B1 C71 110.9(3)
C77 B1 C65 112.9(3)
C71 B1 C65 105.5(3)
C77 B1 C63 104.4(3)
C71 B1 C63 114.0(3)
C65 B1 C63 109.3(3)
C55 C56 C57 103.4(3)
C55 C56 H56A 111.1
C57 C56 H56A 111.1
C55 C56 H56B 111.1
C57 C56 H56B 111.1
H56A C56 H56B 109.0
C19S C18S C17S 103.1(4)
C19S C18S H18A 111.1
C17S C18S H18A 111.1
C19S C18S H18B 111.1
C17S C18S H18B 111.1
H18A C18S H18B 109.1
C60 C59 C64 121.0(5)
C60 C59 H59 119.5
C64 C59 H59 119.5
C59 C60 C61 119.2(4)
C59 C60 H60 120.4
C61 C60 H60 120.4
O1S C4S C3S 101.2(5)
O1S C4S H4SA 111.5
C3S C4S H4SA 111.5
O1S C4S H4SB 111.5
C3S C4S H4SB 111.5
H4SA C4S H4SB 109.3
C18S C19S C20S 103.6(4)
C18S C19S H19A 111.0
C20S C19S H19A 111.0
C18S C19S H19B 111.0
C20S C19S H19B 111.0
H19A C19S H19B 109.0
O1S C1S C2S 107.2(5)
O1S C1S H1SA 110.3
C2S C1S H1SA 110.3
O1S C1S H1SB 110.3
C2S C1S H1SB 110.3
H1SA C1S H1SB 108.5
C4S C3S C2S 104.1(5)
C4S C3S H3SA 110.9
C2S C3S H3SA 110.9
C4S C3S H3SB 110.9
C2S C3S H3SB 110.9
H3SA C3S H3SB 108.9
C1S C2S C3S 99.4(5)
C1S C2S H2SA 111.9
C3S C2S H2SA 111.9
C1S C2S H2SB 111.9
C3S C2S H2SB 111.9
H2SA C2S H2SB 109.6
C8S O2S C5S 106.6(7)
O2S C8S C7S 111.8(8)
O2S C8S H8SA 109.2
C7S C8S H8SA 109.2
O2S C8S H8SB 109.2
C7S C8S H8SB 109.2
H8SA C8S H8SB 107.9
C5S C6S C7S 96.3(8)
C5S C6S H6SA 112.5
C7S C6S H6SA 112.5
C5S C6S H6SB 112.5
C7S C6S H6SB 112.5
H6SA C6S H6SB 110.0
O2S C5S C6S 108.5(7)
O2S C5S H5SA 110.0
C6S C5S H5SA 110.0
O2S C5S H5SB 110.0
C6S C5S H5SB 110.0
H5SA C5S H5SB 108.4
C8S C7S C6S 97.5(8)
C8S C7S H7SA 112.3
C6S C7S H7SA 112.3
C8S C7S H7SB 112.3
C6S C7S H7SB 112.3
H7SA C7S H7SB 109.9
C11S C10S C9S 109.5
C11S C10S H10A 109.8
C9S C10S H10A 109.8
C11S C10S H10B 109.8
C9S C10S H10B 109.8
H10A C10S H10B 108.2
C10S C11S C12S 106.4
C10S C11S H11A 110.4
C12S C11S H11A 110.4
C10S C11S H11B 110.4
C12S C11S H11B 110.4
H11A C11S H11B 108.6
C11S C12S O3S 101.5
C11S C12S H12A 111.5
O3S C12S H12A 111.5
C11S C12S H12B 111.5
O3S C12S H12B 111.5
H12A C12S H12B 109.3
C9S O3S C12S 101.5
C10S C9S O3S 106.4
C10S C9S H9SA 110.5
O3S C9S H9SA 110.5
C10S C9S H9SB 110.5
O3S C9S H9SB 110.5
H9SA C9S H9SB 108.6
C16S O4S C13S 109.4
O4S C13S C14S 106.4
O4S C13S H13A 110.4
C14S C13S H13A 110.4
O4S C13S H13B 110.4
C14S C13S H13B 110.4
H13A C13S H13B 108.6
C13S C14S C15S 101.5
C13S C14S H14A 111.5
C15S C14S H14A 111.5
C13S C14S H14B 111.5
C15S C14S H14B 111.5
H14A C14S H14B 109.3
C16S C15S C14S 101.5
C16S C15S H15A 111.5
C14S C15S H15A 111.5
C16S C15S H15B 111.5
C14S C15S H15B 111.5
H15A C15S H15B 109.3
O4S C16S C15S 106.4
O4S C16S H16A 110.4
C15S C16S H16A 110.4
O4S C16S H16B 110.4
C15S C16S H16B 110.4
H16A C16S H16B 108.6

loop_
_geom_bond_atom_site_label_1
_geom_bond_atom_site_label_2
_geom_bond_distance
Fe1 O2 1.969(2)
Fe1 N1 2.030(3)
Fe1 N2 2.050(3)
Fe1 O3 2.100(2)
Fe02 O2 1.957(2)
Fe02 N3 2.032(3)
Fe02 N4 2.037(3)
Fe02 O4 2.128(2)
O2 H2 0.9022
O3 C54 1.463(4)
O3 C51 1.464(4)
O4 C58 1.464(4)
O4 C55 1.468(4)
O1 C10 1.378(4)
O1 C9 1.378(4)
N3 C33 1.350(4)
N3 C30 1.407(4)
O5S C20S 1.435(5)
O5S C17S 1.436(5)
N2 C20 1.351(4)
N2 C17 1.410(4)
N1 C24 1.359(4)
N1 C21 1.404(4)
N4 C46 1.350(4)
N4 C26 1.401(4)
C30 C25 1.406(4)
C30 C31 1.418(5)
C21 C16 1.398(5)
C21 C22 1.417(5)
C31 C32 1.361(5)
C31 H31 0.9500
C16 C17 1.402(4)
C16 C8 1.508(5)
C11 C12 1.390(5)
C11 C10 1.400(4)
C11 C25 1.501(4)
C17 C18 1.412(5)
C9 C4 1.389(5)
C9 C8 1.399(5)
C25 C26 1.406(5)
C26 C27 1.417(4)
C8 C7 1.387(5)
C34 C24 1.517(5)
C34 C36 1.530(5)
C34 C35 1.533(5)
C34 C37 1.543(5)
C4 C5 1.394(5)
C4 C1 1.524(4)
C33 C32 1.411(5)
C33 C42 1.519(4)
C10 C15 1.395(4)
C24 C23 1.411(5)
C65 C66 1.395(5)
C65 C70 1.406(5)
C65 B1 1.653(5)
C28 C27 1.368(5)
C28 C46 1.418(5)
C28 H28 0.9500
C23 C22 1.372(5)
C23 H23 0.9500
C46 C47 1.520(5)
C20 C19 1.408(5)
C20 C38 1.528(5)
C27 H27 0.9500
C77 C82 1.396(5)
C77 C78 1.407(5)
C77 B1 1.641(6)
C1 C15 1.514(5)
C1 C2 1.538(5)
C1 C3 1.542(5)
C47 C50 1.534(5)
C47 C48 1.538(5)
C47 C49 1.541(5)
C18 C19 1.370(5)
C18 H18 0.9500
C22 H22 0.9500
C12 C13 1.386(5)
C12 H12 0.9500
C82 C81 1.398(6)
C82 H82 0.9500
C7 C6 1.388(5)
C7 H7 0.9500
C35 H35A 0.9800
C35 H35B 0.9800
C35 H35C 0.9800
C15 C14 1.397(5)
C40 C38 1.539(5)
C40 H40A 0.9800
C40 H40B 0.9800
C40 H40C 0.9800
C66 C67 1.388(5)
C66 H66 0.9500
C50 H50A 0.9800
C50 H50B 0.9800
C50 H50C 0.9800
C42 C45 1.523(5)
C42 C44 1.532(5)
C42 C43 1.545(5)
C37 H37A 0.9800
C37 H37B 0.9800
C37 H37C 0.9800
C54 C53 1.504(5)
C54 H54A 0.9900
C54 H54B 0.9900
C5 C6 1.385(5)
C5 H5 0.9500
C36 H36A 0.9800
C36 H36B 0.9800
C36 H36C 0.9800
C32 H32 0.9500
C48 H48A 0.9800
C48 H48B 0.9800
C48 H48C 0.9800
C38 C39 1.517(5)
C38 C41 1.539(5)
C71 C76 1.398(5)
C71 C72 1.399(5)
C71 B1 1.645(5)
C70 C69 1.389(5)
C70 H70 0.9500
O1S C1S 1.404(6)
O1S C4S 1.461(6)
C51 C52 1.512(5)
C51 H51A 0.9900
C51 H51B 0.9900
C63 C64 1.378(6)
C63 C62 1.408(5)
C63 B1 1.660(5)
C13 C14 1.374(5)
C13 H13 0.9500
C45 H45A 0.9800
C45 H45B 0.9800
C45 H45C 0.9800
C53 C52 1.520(5)
C53 H53A 0.9900
C53 H53B 0.9900
C19 H19 0.9500
C14 H14 0.9500
C6 H6 0.9500
C67 C68 1.381(6)
C67 H67 0.9500
C72 C73 1.379(6)
C72 H72 0.9500
C79 C80 1.380(6)
C79 C78 1.382(5)
C79 H79 0.9500
C78 H78 0.9500
C49 H49A 0.9800
C49 H49B 0.9800
C49 H49C 0.9800
C52 H52A 0.9900
C52 H52B 0.9900
C3 H3A 0.9800
C3 H3B 0.9800
C3 H3C 0.9800
C80 C81 1.382(6)
C80 H80 0.9500
C43 H43A 0.9800
C43 H43B 0.9800
C43 H43C 0.9800
C69 C68 1.377(6)
C69 H69 0.9500
C39 H39A 0.9800
C39 H39B 0.9800
C39 H39C 0.9800
C44 H44A 0.9800
C44 H44B 0.9800
C44 H44C 0.9800
C64 C59 1.399(6)
C64 H64 0.9500
C2 H2A 0.9800
C2 H2B 0.9800
C2 H2C 0.9800
C81 H81 0.9500
C41 H41A 0.9800
C41 H41B 0.9800
C41 H41C 0.9800
C76 C75 1.396(5)
C76 H76 0.9500
C68 H68 0.9500
C75 C74 1.374(6)
C75 H75 0.9500
C62 C61 1.386(6)
C62 H62 0.9500
C55 C56 1.512(5)
C55 H55A 0.9900
C55 H55B 0.9900
C58 C57 1.504(5)
C58 H58A 0.9900
C58 H58B 0.9900
C73 C74 1.383(6)
C73 H73 0.9500
C17S C18S 1.491(6)
C17S H17A 0.9900
C17S H17B 0.9900
C57 C56 1.536(6)
C57 H57A 0.9900
C57 H57B 0.9900
C20S C19S 1.537(6)
C20S H20A 0.9900
C20S H20B 0.9900
C74 H74 0.9500
C61 C60 1.377(7)
C61 H61 0.9500
C56 H56A 0.9900
C56 H56B 0.9900
C18S C19S 1.480(7)
C18S H18A 0.9900
C18S H18B 0.9900
C59 C60 1.350(7)
C59 H59 0.9500
C60 H60 0.9500
C4S C3S 1.482(7)
C4S H4SA 0.9900
C4S H4SB 0.9900
C19S H19A 0.9900
C19S H19B 0.9900
C1S C2S 1.519(8)
C1S H1SA 0.9900
C1S H1SB 0.9900
C3S C2S 1.547(9)
C3S H3SA 0.9900
C3S H3SB 0.9900
C2S H2SA 0.9900
C2S H2SB 0.9900
O2S C8S 1.382(10)
O2S C5S 1.425(8)
C8S C7S 1.578(14)
C8S H8SA 0.9900
C8S H8SB 0.9900
C6S C5S 1.541(12)
C6S C7S 1.654(13)
C6S H6SA 0.9900
C6S H6SB 0.9900
C5S H5SA 0.9900
C5S H5SB 0.9900
C7S H7SA 0.9900
C7S H7SB 0.9900
C10S C11S 1.4431
C10S C9S 1.4434
C10S H10A 0.9900
C10S H10B 0.9900
C11S C12S 1.5353
C11S H11A 0.9900
C11S H11B 0.9900
C12S O3S 1.5388
C12S H12A 0.9900
C12S H12B 0.9900
O3S C9S 1.5360
C9S H9SA 0.9900
C9S H9SB 0.9900
O4S C16S 1.4433
O4S C13S 1.4437
C13S C14S 1.5343
C13S H13A 0.9900
C13S H13B 0.9900
C14S C15S 1.5388
C14S H14A 0.9900
C14S H14B 0.9900
C15S C16S 1.5349
C15S H15A 0.9900
C15S H15B 0.9900
C16S H16A 0.9900
C16S H16B 0.9900
